data_4107385
loop_
_publ_author_name
'Guang Zhu'
'Keliang Pang'
'Gerard Parkin'

_publ_section_title
;
 New Modes for Coordination of Aromatic Heterocyclic Nitrogen Compounds to
 Molybdenum: Catalytic Hydrogenation of Quinoline, Isoquinoline, and
 Quinoxaline by Mo(PMe3)4H4
;
_journal_name_full 'Journal of the American Chemical Society'
_journal_page_first 1564
_journal_page_last 1565
_journal_paper_doi 10.1021/ja078102d
_journal_volume 130
_journal_year 2008
_chemical_formula_sum 'C21 H43 Mo N P4'
_chemical_formula_weight 529.38
_chemical_name_systematic
;
 ?
;
_space_group_IT_number 61
_symmetry_cell_setting orthorhombic
_symmetry_space_group_name_Hall '-P 2ac 2ab'
_symmetry_space_group_name_H-M 'P b c a'
_atom_sites_solution_hydrogens geom
_atom_sites_solution_primary direct
_atom_sites_solution_secondary difmap
_audit_creation_method SHELXL-97
_cell_angle_alpha 90.00
_cell_angle_beta 90.00
_cell_angle_gamma 90.00
_cell_formula_units_Z 8
_cell_length_a 12.4605(18)
_cell_length_b 16.177(3)
_cell_length_c 27.824(4)
_cell_measurement_temperature 243(2)
_cell_volume 5608.6(15)
_computing_cell_refinement 'Bruker SMART'
_computing_data_collection 'Bruker SMART'
_computing_data_reduction 'Bruker SHELXTL'
_computing_molecular_graphics 'Bruker SHELXTL'
_computing_publication_material 'Bruker SHELXTL'
_computing_structure_refinement 'SHELXL-97 (Sheldrick, 1997)'
_computing_structure_solution 'SHELXS-97 (Sheldrick, 1990)'
_diffrn_ambient_temperature 243(2)
_diffrn_measured_fraction_theta_full 0.999
_diffrn_measured_fraction_theta_max 0.999
_diffrn_measurement_device_type 'CCD area detector'
_diffrn_measurement_method 'phi and omega scans'
_diffrn_radiation_monochromator graphite
_diffrn_radiation_source 'fine-focus sealed tube'
_diffrn_radiation_type MoK\a
_diffrn_radiation_wavelength 0.71073
_diffrn_reflns_av_R_equivalents 0.1260
_diffrn_reflns_av_sigmaI/netI 0.0998
_diffrn_reflns_limit_h_max 15
_diffrn_reflns_limit_h_min -7
_diffrn_reflns_limit_k_max 20
_diffrn_reflns_limit_k_min -20
_diffrn_reflns_limit_l_max 28
_diffrn_reflns_limit_l_min -34
_diffrn_reflns_number 34063
_diffrn_reflns_theta_full 26.37
_diffrn_reflns_theta_max 26.37
_diffrn_reflns_theta_min 1.46
_exptl_absorpt_coefficient_mu 0.703
_exptl_absorpt_correction_T_max 0.9330
_exptl_absorpt_correction_T_min 0.9330
_exptl_absorpt_correction_type empirical
_exptl_absorpt_process_details sadabs
_exptl_crystal_colour brown
_exptl_crystal_density_diffrn 1.254
_exptl_crystal_description block
_exptl_crystal_F_000 2224
_exptl_crystal_size_max 0.10
_exptl_crystal_size_mid 0.10
_exptl_crystal_size_min 0.10
_refine_diff_density_max 0.819
_refine_diff_density_min -1.460
_refine_diff_density_rms 0.124
_refine_ls_extinction_coef 0.00086(14)
_refine_ls_extinction_expression Fc^*^=kFc[1+0.001xFc^2^\l^3^/sin(2\q)]^-1/4^
_refine_ls_extinction_method SHELXL
_refine_ls_goodness_of_fit_ref 1.024
_refine_ls_hydrogen_treatment mixed
_refine_ls_matrix_type full
_refine_ls_number_parameters 261
_refine_ls_number_reflns 5737
_refine_ls_number_restraints 0
_refine_ls_restrained_S_all 1.024
_refine_ls_R_factor_all 0.1441
_refine_ls_R_factor_gt 0.0607
_refine_ls_shift/su_max 0.001
_refine_ls_shift/su_mean 0.000
_refine_ls_structure_factor_coef Fsqd
_refine_ls_weighting_details 'calc w=1/[\s^2^(Fo^2^)+(0.0850P)^2^+0.0000P] where P=(Fo^2^+2Fc^2^)/3'
_refine_ls_weighting_scheme calc
_refine_ls_wR_factor_gt 0.1434
_refine_ls_wR_factor_ref 0.1744
_reflns_number_gt 2947
_reflns_number_total 5737
_reflns_threshold_expression >2sigma(I)
_cod_data_source_file ja078102d-file006.cif
_cod_data_source_block iqmos20
_cod_database_code 4107385

loop_
_symmetry_equiv_pos_as_xyz
'x, y, z'
'-x+1/2, -y, z+1/2'
'-x, y+1/2, -z+1/2'
'x+1/2, -y+1/2, -z'
'-x, -y, -z'
'x-1/2, y, -z-1/2'
'x, -y-1/2, z-1/2'
'-x-1/2, y-1/2, z'

loop_
_atom_site_label
_atom_site_type_symbol
_atom_site_fract_x
_atom_site_fract_y
_atom_site_fract_z
_atom_site_U_iso_or_equiv
_atom_site_adp_type
_atom_site_occupancy
_atom_site_symmetry_multiplicity
_atom_site_calc_flag
_atom_site_refinement_flags
_atom_site_disorder_assembly
_atom_site_disorder_group
Mo Mo 0.93668(4) 0.18590(3) 0.368756(19) 0.03200(19) Uani 1 1 d . . .
H1 H 1.060(4) 0.188(3) 0.3647(19) 0.038 Uiso 1 1 d . A .
P1 P 1.00085(16) 0.31674(12) 0.33679(8) 0.0542(6) Uani 1 1 d . A .
P2 P 0.90817(14) 0.13045(12) 0.28741(6) 0.0419(5) Uani 1 1 d . A .
P3 P 1.02236(15) 0.05828(12) 0.39444(7) 0.0438(5) Uani 1 1 d . A .
P4 P 0.93535(15) 0.24167(13) 0.45126(7) 0.0495(5) Uani 1 1 d . A .
N N 0.7824(4) 0.1423(4) 0.38429(18) 0.0360(18) Uani 0.65(5) 1 d P A 1
C1 C 0.7747(5) 0.2219(4) 0.3655(2) 0.0368(18) Uani 0.65(5) 1 d P A 1
C1A C 0.7824(4) 0.1423(4) 0.38429(18) 0.0360(18) Uani 0.35(5) 1 d P A 2
N0A N 0.7747(5) 0.2219(4) 0.3655(2) 0.0368(18) Uani 0.35(5) 1 d P A 2
C2 C 0.6798(5) 0.2564(5) 0.3598(2) 0.0472(18) Uani 1 1 d . . .
H2A H 0.6766 0.3101 0.3470 0.057 Uiso 1 1 calc R A 1
C3 C 0.5822(6) 0.2167(5) 0.3720(3) 0.055(2) Uani 1 1 d . A .
C4 C 0.4819(6) 0.2498(6) 0.3665(3) 0.067(3) Uani 1 1 d . . .
H4A H 0.4756 0.3038 0.3544 0.080 Uiso 1 1 calc R A .
C5 C 0.3882(8) 0.2063(8) 0.3784(3) 0.090(4) Uani 1 1 d . A .
H5A H 0.3204 0.2305 0.3738 0.108 Uiso 1 1 calc R . .
C6 C 0.3973(7) 0.1267(9) 0.3970(4) 0.094(4) Uani 1 1 d . . .
H6A H 0.3348 0.0967 0.4044 0.112 Uiso 1 1 calc R A .
C7 C 0.4970(7) 0.0906(7) 0.4049(3) 0.084(3) Uani 1 1 d . A .
H7A H 0.5024 0.0377 0.4187 0.101 Uiso 1 1 calc R . .
C8 C 0.5900(5) 0.1347(5) 0.3916(3) 0.0486(19) Uani 1 1 d . . .
C9 C 0.6949(6) 0.1007(5) 0.3968(2) 0.0493(19) Uani 1 1 d . A .
H9A H 0.7023 0.0472 0.4095 0.059 Uiso 1 1 calc R B 1
C11 C 0.8949(6) 0.3948(4) 0.3256(3) 0.075(3) Uani 1 1 d . . .
H11A H 0.9279 0.4471 0.3169 0.112 Uiso 1 1 calc R A .
H11B H 0.8521 0.4019 0.3544 0.112 Uiso 1 1 calc R . .
H11C H 0.8492 0.3762 0.2995 0.112 Uiso 1 1 calc R . .
C12 C 1.0709(8) 0.3205(5) 0.2782(4) 0.095(4) Uani 1 1 d . . .
H12A H 1.1038 0.3744 0.2741 0.142 Uiso 1 1 calc R A .
H12B H 1.0197 0.3110 0.2525 0.142 Uiso 1 1 calc R . .
H12C H 1.1259 0.2782 0.2773 0.142 Uiso 1 1 calc R . .
C13 C 1.1007(7) 0.3772(5) 0.3723(4) 0.088(3) Uani 1 1 d . . .
H13A H 1.1383 0.4151 0.3511 0.132 Uiso 1 1 calc R A .
H13B H 1.1517 0.3397 0.3870 0.132 Uiso 1 1 calc R . .
H13C H 1.0638 0.4083 0.3971 0.132 Uiso 1 1 calc R . .
C21 C 1.0160(6) 0.1089(5) 0.2440(2) 0.054(2) Uani 1 1 d . . .
H21A H 0.9852 0.0868 0.2146 0.082 Uiso 1 1 calc R A .
H21B H 1.0653 0.0689 0.2576 0.082 Uiso 1 1 calc R . .
H21C H 1.0542 0.1597 0.2368 0.082 Uiso 1 1 calc R . .
C22 C 0.8324(6) 0.0329(5) 0.2843(3) 0.067(2) Uani 1 1 d . . .
H22A H 0.8185 0.0192 0.2509 0.100 Uiso 1 1 calc R A .
H22B H 0.7648 0.0391 0.3012 0.100 Uiso 1 1 calc R . .
H22C H 0.8740 -0.0110 0.2991 0.100 Uiso 1 1 calc R . .
C23 C 0.8183(6) 0.1922(5) 0.2486(3) 0.070(2) Uani 1 1 d . . .
H23A H 0.8043 0.1623 0.2191 0.105 Uiso 1 1 calc R A .
H23B H 0.8522 0.2446 0.2411 0.105 Uiso 1 1 calc R . .
H23C H 0.7511 0.2022 0.2653 0.105 Uiso 1 1 calc R . .
C31 C 1.1118(6) 0.0599(5) 0.4466(3) 0.067(2) Uani 1 1 d . . .
H31A H 1.1464 0.0064 0.4499 0.101 Uiso 1 1 calc R A .
H31B H 1.0705 0.0717 0.4753 0.101 Uiso 1 1 calc R . .
H31C H 1.1660 0.1023 0.4422 0.101 Uiso 1 1 calc R . .
C32 C 1.1118(6) 0.0030(5) 0.3523(3) 0.062(2) Uani 1 1 d . . .
H32A H 1.1414 -0.0453 0.3680 0.093 Uiso 1 1 calc R A .
H32B H 1.1697 0.0394 0.3425 0.093 Uiso 1 1 calc R . .
H32C H 1.0712 -0.0140 0.3242 0.093 Uiso 1 1 calc R . .
C33 C 0.9302(6) -0.0247(4) 0.4136(3) 0.061(2) Uani 1 1 d . . .
H33A H 0.9697 -0.0761 0.4166 0.091 Uiso 1 1 calc R A .
H33B H 0.8738 -0.0312 0.3899 0.091 Uiso 1 1 calc R . .
H33C H 0.8988 -0.0104 0.4444 0.091 Uiso 1 1 calc R . .
C41 C 0.8594(7) 0.3374(5) 0.4607(3) 0.070(3) Uani 1 1 d . . .
H41A H 0.8558 0.3494 0.4948 0.105 Uiso 1 1 calc R A .
H41B H 0.7873 0.3308 0.4480 0.105 Uiso 1 1 calc R . .
H41C H 0.8948 0.3826 0.4442 0.105 Uiso 1 1 calc R . .
C42 C 1.0588(6) 0.2661(7) 0.4854(3) 0.084(3) Uani 1 1 d . . .
H42A H 1.0395 0.2876 0.5168 0.126 Uiso 1 1 calc R A .
H42B H 1.1003 0.3071 0.4681 0.126 Uiso 1 1 calc R . .
H42C H 1.1013 0.2163 0.4893 0.126 Uiso 1 1 calc R . .
C43 C 0.8645(6) 0.1773(5) 0.4955(3) 0.066(2) Uani 1 1 d . . .
H43A H 0.8651 0.2047 0.5265 0.099 Uiso 1 1 calc R A .
H43B H 0.9002 0.1242 0.4982 0.099 Uiso 1 1 calc R . .
H43C H 0.7910 0.1690 0.4852 0.099 Uiso 1 1 calc R . .

loop_
_atom_site_aniso_label
_atom_site_aniso_U_11
_atom_site_aniso_U_22
_atom_site_aniso_U_33
_atom_site_aniso_U_23
_atom_site_aniso_U_13
_atom_site_aniso_U_12
Mo 0.0322(3) 0.0291(3) 0.0348(3) -0.0002(3) 0.0032(3) 0.0019(3)
P1 0.0526(12) 0.0329(10) 0.0773(16) 0.0039(11) 0.0205(11) 0.0010(10)
P2 0.0445(11) 0.0451(11) 0.0362(10) -0.0009(9) 0.0056(8) 0.0063(9)
P3 0.0447(10) 0.0425(11) 0.0443(11) 0.0073(9) 0.0017(9) 0.0084(9)
P4 0.0463(11) 0.0578(12) 0.0442(11) -0.0160(10) -0.0044(9) 0.0027(10)
N 0.043(4) 0.038(4) 0.027(3) -0.008(3) 0.002(3) -0.002(3)
C1 0.035(3) 0.041(4) 0.034(4) -0.009(3) 0.000(3) -0.001(3)
C1A 0.043(4) 0.038(4) 0.027(3) -0.008(3) 0.002(3) -0.002(3)
N0A 0.035(3) 0.041(4) 0.034(4) -0.009(3) 0.000(3) -0.001(3)
C2 0.042(4) 0.056(5) 0.044(4) -0.007(4) -0.004(3) 0.006(4)
C3 0.048(5) 0.077(6) 0.038(4) -0.034(4) 0.003(4) 0.009(4)
C4 0.043(5) 0.102(7) 0.056(5) -0.033(5) -0.002(4) 0.018(5)
C5 0.044(5) 0.154(11) 0.071(7) -0.060(7) -0.006(5) 0.023(7)
C6 0.037(5) 0.155(11) 0.089(8) -0.067(8) 0.021(5) -0.026(7)
C7 0.057(6) 0.118(8) 0.079(7) -0.048(6) 0.015(5) -0.028(6)
C8 0.039(4) 0.065(5) 0.042(4) -0.029(4) 0.007(3) -0.010(4)
C9 0.053(5) 0.049(4) 0.046(5) -0.005(4) 0.005(4) -0.011(4)
C11 0.068(5) 0.034(4) 0.122(8) 0.024(5) 0.027(5) 0.016(4)
C12 0.114(8) 0.049(5) 0.121(9) 0.007(5) 0.070(7) -0.015(6)
C13 0.060(5) 0.047(5) 0.157(10) -0.015(6) 0.017(6) -0.016(5)
C21 0.058(5) 0.061(5) 0.045(4) -0.004(4) 0.012(4) 0.014(4)
C22 0.087(6) 0.060(5) 0.052(5) -0.019(4) 0.007(4) -0.015(5)
C23 0.061(5) 0.094(7) 0.055(5) 0.000(5) -0.003(4) 0.025(5)
C31 0.054(5) 0.083(6) 0.065(6) 0.015(5) -0.009(4) 0.014(5)
C32 0.069(5) 0.051(5) 0.065(5) 0.010(4) 0.016(4) 0.018(4)
C33 0.066(5) 0.044(4) 0.072(5) 0.020(4) 0.005(4) 0.007(4)
C41 0.078(6) 0.058(5) 0.074(6) -0.028(4) 0.002(5) 0.018(5)
C42 0.061(5) 0.122(8) 0.070(6) -0.037(6) -0.016(5) -0.015(6)
C43 0.065(5) 0.083(6) 0.051(5) 0.001(4) 0.010(4) -0.001(5)

loop_
_atom_type_symbol
_atom_type_description
_atom_type_scat_dispersion_real
_atom_type_scat_dispersion_imag
_atom_type_scat_source
C C 0.0033 0.0016 'International Tables Vol C Tables 4.2.6.8 and 6.1.1.4'
H H 0.0000 0.0000 'International Tables Vol C Tables 4.2.6.8 and 6.1.1.4'
N N 0.0061 0.0033 'International Tables Vol C Tables 4.2.6.8 and 6.1.1.4'
P P 0.1023 0.0942 'International Tables Vol C Tables 4.2.6.8 and 6.1.1.4'
Mo Mo -1.6832 0.6857 'International Tables Vol C Tables 4.2.6.8 and 6.1.1.4'

loop_
_geom_angle_atom_site_label_1
_geom_angle_atom_site_label_2
_geom_angle_atom_site_label_3
_geom_angle
H1 Mo N 160(2)
H1 Mo C1 161(2)
N Mo C1 38.8(2)
H1 Mo P1 68(2)
N Mo P1 132.17(17)
C1 Mo P1 93.36(18)
H1 Mo P3 67(2)
N Mo P3 93.22(17)
C1 Mo P3 132.03(18)
P1 Mo P3 134.61(7)
H1 Mo P2 95(2)
N Mo P2 86.24(15)
C1 Mo P2 85.56(16)
P1 Mo P2 91.63(7)
P3 Mo P2 91.39(7)
H1 Mo P4 94(2)
N Mo P4 85.70(15)
C1 Mo P4 86.13(16)
P1 Mo P4 91.38(8)
P3 Mo P4 92.29(7)
P2 Mo P4 171.31(7)
H1 Mo H1 0(4)
N Mo H1 160(2)
C1 Mo H1 161(2)
P1 Mo H1 68(2)
P3 Mo H1 67(2)
P2 Mo H1 95(2)
P4 Mo H1 94(2)
C12 P1 C11 99.5(4)
C12 P1 C13 97.7(4)
C11 P1 C13 102.0(4)
C12 P1 Mo 120.4(3)
C11 P1 Mo 114.9(3)
C13 P1 Mo 118.8(3)
C21 P2 C22 100.4(4)
C21 P2 C23 99.3(4)
C22 P2 C23 97.2(4)
C21 P2 Mo 124.6(3)
C22 P2 Mo 115.5(3)
C23 P2 Mo 115.3(3)
C31 P3 C33 99.2(4)
C31 P3 C32 98.2(4)
C33 P3 C32 101.9(4)
C31 P3 Mo 119.2(3)
C33 P3 Mo 115.4(2)
C32 P3 Mo 119.3(3)
C41 P4 C43 97.7(4)
C41 P4 C42 100.1(4)
C43 P4 C42 100.1(4)
C41 P4 Mo 116.4(3)
C43 P4 Mo 114.8(3)
C42 P4 Mo 123.4(3)
C9 N C1 120.7(6)
C9 N Mo 168.4(5)
C1 N Mo 71.0(3)
C2 C1 N 119.8(6)
C2 C1 Mo 169.9(6)
N C1 Mo 70.2(3)
C1 C2 C3 123.4(7)
C1 C2 H2A 118.3
C3 C2 H2A 118.3
C4 C3 C2 125.4(9)
C4 C3 C8 117.7(8)
C2 C3 C8 116.9(7)
C3 C4 C5 122.6(10)
C3 C4 H4A 118.7
C5 C4 H4A 118.7
C6 C5 C4 118.9(9)
C6 C5 H5A 120.6
C4 C5 H5A 120.6
C7 C6 C5 121.3(10)
C7 C6 H6A 119.3
C5 C6 H6A 119.3
C6 C7 C8 118.7(10)
C6 C7 H7A 120.7
C8 C7 H7A 120.7
C7 C8 C9 122.1(8)
C7 C8 C3 120.8(8)
C9 C8 C3 117.2(6)
N C9 C8 122.1(7)
N C9 H9A 119.0
C8 C9 H9A 119.0
P1 C11 H11A 109.5
P1 C11 H11B 109.5
H11A C11 H11B 109.5
P1 C11 H11C 109.5
H11A C11 H11C 109.5
H11B C11 H11C 109.5
P1 C12 H12A 109.5
P1 C12 H12B 109.5
H12A C12 H12B 109.5
P1 C12 H12C 109.5
H12A C12 H12C 109.5
H12B C12 H12C 109.5
P1 C13 H13A 109.5
P1 C13 H13B 109.5
H13A C13 H13B 109.5
P1 C13 H13C 109.5
H13A C13 H13C 109.5
H13B C13 H13C 109.5
P2 C21 H21A 109.5
P2 C21 H21B 109.5
H21A C21 H21B 109.5
P2 C21 H21C 109.5
H21A C21 H21C 109.5
H21B C21 H21C 109.5
P2 C22 H22A 109.5
P2 C22 H22B 109.5
H22A C22 H22B 109.5
P2 C22 H22C 109.5
H22A C22 H22C 109.5
H22B C22 H22C 109.5
P2 C23 H23A 109.5
P2 C23 H23B 109.5
H23A C23 H23B 109.5
P2 C23 H23C 109.5
H23A C23 H23C 109.5
H23B C23 H23C 109.5
P3 C31 H31A 109.5
P3 C31 H31B 109.5
H31A C31 H31B 109.5
P3 C31 H31C 109.5
H31A C31 H31C 109.5
H31B C31 H31C 109.5
P3 C32 H32A 109.5
P3 C32 H32B 109.5
H32A C32 H32B 109.5
P3 C32 H32C 109.5
H32A C32 H32C 109.5
H32B C32 H32C 109.5
P3 C33 H33A 109.5
P3 C33 H33B 109.5
H33A C33 H33B 109.5
P3 C33 H33C 109.5
H33A C33 H33C 109.5
H33B C33 H33C 109.5
P4 C41 H41A 109.5
P4 C41 H41B 109.5
H41A C41 H41B 109.5
P4 C41 H41C 109.5
H41A C41 H41C 109.5
H41B C41 H41C 109.5
P4 C42 H42A 109.5
P4 C42 H42B 109.5
H42A C42 H42B 109.5
P4 C42 H42C 109.5
H42A C42 H42C 109.5
H42B C42 H42C 109.5
P4 C43 H43A 109.5
P4 C43 H43B 109.5
H43A C43 H43B 109.5
P4 C43 H43C 109.5
H43A C43 H43C 109.5
H43B C43 H43C 109.5

loop_
_geom_bond_atom_site_label_1
_geom_bond_atom_site_label_2
_geom_bond_distance
Mo H1 1.54(5)
Mo N 2.093(6)
Mo C1 2.102(6)
Mo P1 2.431(2)
Mo P3 2.4316(19)
Mo P2 2.4606(19)
Mo P4 2.4665(19)
Mo H1 1.54(5)
P1 C12 1.850(8)
P1 C11 1.854(7)
P1 C13 1.865(9)
P2 C21 1.840(7)
P2 C22 1.841(7)
P2 C23 1.849(7)
P3 C31 1.830(7)
P3 C33 1.845(7)
P3 C32 1.848(7)
P4 C41 1.834(7)
P4 C43 1.838(8)
P4 C42 1.851(7)
N C9 1.328(8)
N C1 1.394(8)
C1 C2 1.318(9)
C2 C3 1.416(10)
C2 H2A 0.9400
C3 C4 1.369(10)
C3 C8 1.436(11)
C4 C5 1.402(13)
C4 H4A 0.9400
C5 C6 1.394(14)
C5 H5A 0.9400
C6 C7 1.390(14)
C6 H6A 0.9400
C7 C8 1.410(10)
C7 H7A 0.9400
C8 C9 1.426(10)
C9 H9A 0.9400
C11 H11A 0.9700
C11 H11B 0.9700
C11 H11C 0.9700
C12 H12A 0.9700
C12 H12B 0.9700
C12 H12C 0.9700
C13 H13A 0.9700
C13 H13B 0.9700
C13 H13C 0.9700
C21 H21A 0.9700
C21 H21B 0.9700
C21 H21C 0.9700
C22 H22A 0.9700
C22 H22B 0.9700
C22 H22C 0.9700
C23 H23A 0.9700
C23 H23B 0.9700
C23 H23C 0.9700
C31 H31A 0.9700
C31 H31B 0.9700
C31 H31C 0.9700
C32 H32A 0.9700
C32 H32B 0.9700
C32 H32C 0.9700
C33 H33A 0.9700
C33 H33B 0.9700
C33 H33C 0.9700
C41 H41A 0.9700
C41 H41B 0.9700
C41 H41C 0.9700
C42 H42A 0.9700
C42 H42B 0.9700
C42 H42C 0.9700
C43 H43A 0.9700
C43 H43B 0.9700
C43 H43C 0.9700
